data_2242047
loop_
_publ_author_name
'Pichaandi, Kothanda Rama'
'Mague, Joel T.'
'Fink, Mark J.'

_publ_section_title
;
 Crystal structures of three sterically congested disilanes
;
_journal_coeditor_code SU5352
_journal_issue 3
_journal_name_full 'Acta Crystallographica Section E'
_journal_page_first 448
_journal_page_last 452
_journal_paper_doi 10.1107/S2056989017002602
_journal_volume 73
_journal_year 2017
_chemical_formula_iupac 'C24 H34 Br4 Si2'
_chemical_formula_moiety 'C24 H34 Br4 Si2'
_chemical_formula_sum 'C24 H34 Br4 Si2'
_chemical_formula_weight 698.33
_chemical_name_systematic
;
1,1,2,2-Tetrabromoisopropyl-1,2-diphenyldisilane
;
_space_group_crystal_system monoclinic
_space_group_IT_number 14
_space_group_name_Hall '-P 2ybc'
_space_group_name_H-M_alt 'P 1 21/c 1'
_symmetry_space_group_name_Hall '-P 2ybc'
_symmetry_space_group_name_H-M 'P 1 21/c 1'
_atom_sites_solution_hydrogens geom
_atom_sites_solution_primary direct
_atom_sites_solution_secondary difmap
_audit_creation_method SHELXL-2014/7
_cell_angle_alpha 90
_cell_angle_beta 90.9750(10)
_cell_angle_gamma 90
_cell_formula_units_Z 4
_cell_length_a 8.8779(7)
_cell_length_b 10.4042(8)
_cell_length_c 29.699(2)
_cell_measurement_reflns_used 9033
_cell_measurement_temperature 100(2)
_cell_measurement_theta_max 28.362
_cell_measurement_theta_min 2.390
_cell_volume 2742.8(4)
_computing_cell_refinement
;
<i>SAINT</i> (Bruker, 2016)
;
_computing_data_collection
;
<i>APEX3</i> (Bruker, 2016)
;
_computing_data_reduction
;
<i>SAINT</i> (Bruker, 2016)
;
_computing_molecular_graphics
;
<i>DIAMOND</i> (Brandenburg & Putz, 2012)
;
_computing_publication_material
;
<i>SHELXTL</i> (Sheldrick, 2008)
;
_computing_structure_refinement
;
<i>SHELXL2014</i> (Sheldrick, 2015<i>b</i>)
;
_computing_structure_solution
;
<i>SHELXT</i> (Sheldrick, 2015<i>a</i>)
;
_diffrn_ambient_temperature 100(2)
_diffrn_measured_fraction_theta_full 0.998
_diffrn_measured_fraction_theta_max 0.997
_diffrn_measurement_device_type 'Bruker SMART APEX CCD'
_diffrn_measurement_method '\f and \w scans'
_diffrn_radiation_monochromator graphite
_diffrn_radiation_type MoK\a
_diffrn_radiation_wavelength 0.71073
_diffrn_reflns_av_R_equivalents 0.0524
_diffrn_reflns_limit_h_max 11
_diffrn_reflns_limit_h_min -11
_diffrn_reflns_limit_k_max 13
_diffrn_reflns_limit_k_min -13
_diffrn_reflns_limit_l_max 39
_diffrn_reflns_limit_l_min -39
_diffrn_reflns_number 47392
_diffrn_reflns_theta_full 28.400
_diffrn_reflns_theta_max 28.410
_diffrn_reflns_theta_min 2.074
_exptl_absorpt_coefficient_mu 5.967
_exptl_absorpt_correction_T_max 0.69
_exptl_absorpt_correction_T_min 0.49
_exptl_absorpt_correction_type multi-scan
_exptl_absorpt_process_details
;
(<i>SADABS</i>; Bruker, 2016)
;
_exptl_crystal_colour colorless
_exptl_crystal_density_diffrn 1.691
_exptl_crystal_density_method 'not measured'
_exptl_crystal_description 'thick plate'
_exptl_crystal_F_000 1384
_exptl_crystal_size_max 0.138
_exptl_crystal_size_mid 0.115
_exptl_crystal_size_min 0.066
_refine_diff_density_max 1.001
_refine_diff_density_min -1.050
_refine_ls_extinction_method none
_refine_ls_goodness_of_fit_ref 1.034
_refine_ls_hydrogen_treatment constr
_refine_ls_matrix_type full
_refine_ls_number_parameters 287
_refine_ls_number_reflns 6875
_refine_ls_number_restraints 38
_refine_ls_restrained_S_all 1.169
_refine_ls_R_factor_all 0.0434
_refine_ls_R_factor_gt 0.0283
_refine_ls_shift/su_max 0.001
_refine_ls_shift/su_mean 0.000
_refine_ls_structure_factor_coef Fsqd
_refine_ls_weighting_details 'w=1/[\s^2^(Fo^2^)+(0.0222P)^2^+2.5797P] where P=(Fo^2^+2Fc^2^)/3'
_refine_ls_weighting_scheme calc
_refine_ls_wR_factor_gt 0.0574
_refine_ls_wR_factor_ref 0.0623
_reflns_number_gt 5471
_reflns_number_total 6875
_reflns_threshold_expression 'I > 2\s(I)'
_cod_data_source_file su5352sup1.cif
_cod_data_source_block 2
_cod_database_code 2242047
_shelx_space_group_comment
;
The symmetry employed for this shelxl refinement is uniquely defined
by the following loop, which should always be used as a source of
symmetry information in preference to the above space-group names.
They are only intended as comments.
;
_shelx_estimated_absorpt_t_min 0.493
_shelx_estimated_absorpt_t_max 0.694

loop_
_space_group_symop_operation_xyz
'x, y, z'
'-x, y+1/2, -z+1/2'
'-x, -y, -z'
'x, -y-1/2, z-1/2'

loop_
_atom_site_type_symbol
_atom_site_label
_atom_site_fract_x
_atom_site_fract_y
_atom_site_fract_z
_atom_site_U_iso_or_equiv
_atom_site_adp_type
_atom_site_calc_flag
_atom_site_occupancy
_atom_site_disorder_assembly
_atom_site_disorder_group
Br Br1 0.02503(3) -0.16520(3) 0.33755(2) 0.02338(7) Uani d 1 . .
Br Br2 0.50578(3) 0.15264(3) 0.28016(2) 0.02263(7) Uani d 1 . .
Br Br3 0.01829(3) 0.41338(3) 0.33412(2) 0.02135(7) Uani d 1 . .
Si Si1 0.23670(7) 0.08194(7) 0.34048(2) 0.01256(14) Uani d 1 . .
Si Si2 0.28642(7) 0.27865(7) 0.38516(2) 0.01214(13) Uani d 1 . .
C C1 0.0249(3) 0.0278(2) 0.34221(8) 0.0167(5) Uani d 1 . .
C C2 -0.0765(3) 0.0699(3) 0.30209(9) 0.0227(6) Uani d 1 . .
H H2A -0.1798 0.0402 0.3069 0.034 Uiso calc 1 . .
H H2B -0.0384 0.0325 0.2742 0.034 Uiso calc 1 . .
H H2C -0.0758 0.1639 0.2997 0.034 Uiso calc 1 . .
C C3 -0.0557(3) 0.0586(3) 0.38559(9) 0.0207(6) Uani d 1 . .
H H3A -0.0742 0.1513 0.3873 0.031 Uiso calc 1 . .
H H3B 0.0071 0.0318 0.4114 0.031 Uiso calc 1 . .
H H3C -0.1520 0.0126 0.3861 0.031 Uiso calc 1 . .
C C4 0.2913(3) 0.0898(3) 0.27793(8) 0.0171(5) Uani d 1 . .
C C5 0.2928(3) -0.0419(3) 0.25465(9) 0.0233(6) Uani d 1 . .
H H5A 0.1897 -0.0752 0.2522 0.035 Uiso calc 1 . .
H H5B 0.3551 -0.1017 0.2724 0.035 Uiso calc 1 . .
H H5C 0.3345 -0.0329 0.2245 0.035 Uiso calc 1 . .
C C6 0.2083(3) 0.1864(3) 0.24738(9) 0.0243(6) Uani d 1 . .
H H6A 0.2686 0.2034 0.2207 0.037 Uiso calc 1 . .
H H6B 0.1928 0.2667 0.2639 0.037 Uiso calc 1 . .
H H6C 0.1105 0.1507 0.2380 0.037 Uiso calc 1 . .
C C7 0.3517(3) -0.0469(2) 0.37044(8) 0.0144(5) Uani d 1 . .
C C8 0.4842(3) -0.1028(2) 0.35435(9) 0.0180(5) Uani d 1 . .
H H8 0.5176 -0.0806 0.3251 0.022 Uiso calc 1 . .
C C9 0.5678(3) -0.1897(3) 0.38002(9) 0.0215(6) Uani d 1 . .
H H9 0.6568 -0.2261 0.3681 0.026 Uiso calc 1 . .
C C10 0.5231(3) -0.2238(3) 0.42260(9) 0.0219(6) Uani d 1 . .
H H10 0.5815 -0.2822 0.4402 0.026 Uiso calc 1 . .
C C11 0.3912(3) -0.1715(3) 0.43940(9) 0.0210(6) Uani d 1 . .
H H11 0.3587 -0.1943 0.4687 0.025 Uiso calc 1 . .
C C12 0.3071(3) -0.0861(2) 0.41333(8) 0.0174(5) Uani d 1 . .
H H12 0.2160 -0.0529 0.4250 0.021 Uiso calc 1 . .
C C13 0.2337(3) 0.4393(2) 0.35601(9) 0.0180(5) Uani d 1 . .
C C14 0.3172(3) 0.4782(3) 0.31345(9) 0.0249(6) Uani d 1 . .
H H14A 0.2579 0.5425 0.2968 0.037 Uiso calc 1 . .
H H14B 0.3317 0.4024 0.2944 0.037 Uiso calc 1 . .
H H14C 0.4155 0.5146 0.3219 0.037 Uiso calc 1 . .
C C15 0.2331(3) 0.5527(3) 0.38851(10) 0.0259(6) Uani d 1 . .
H H15A 0.3356 0.5675 0.4002 0.039 Uiso calc 1 . .
H H15B 0.1663 0.5336 0.4136 0.039 Uiso calc 1 . .
H H15C 0.1972 0.6297 0.3727 0.039 Uiso calc 1 . .
C C16 0.4955(3) 0.2899(2) 0.40556(7) 0.0183(5) Uani d 1 . .
Br Br4 0.50066(3) 0.39238(3) 0.46210(2) 0.01971(9) Uani d 0.8812(9) A 1
C C17 0.5787(3) 0.1649(2) 0.41677(13) 0.0185(6) Uani d 0.8812(9) A 1
H H17A 0.5162 0.1116 0.4362 0.028 Uiso calc 0.8812(9) A 1
H H17B 0.5993 0.1183 0.3889 0.028 Uiso calc 0.8812(9) A 1
H H17C 0.6740 0.1849 0.4324 0.028 Uiso calc 0.8812(9) A 1
C C18 0.6092(5) 0.3659(3) 0.37416(12) 0.0237(10) Uani d 0.8812(9) A 1
H H18A 0.5644 0.4484 0.3653 0.036 Uiso calc 0.8812(9) A 1
H H18B 0.7039 0.3814 0.3907 0.036 Uiso calc 0.8812(9) A 1
H H18C 0.6293 0.3148 0.3472 0.036 Uiso calc 0.8812(9) A 1
Br Br4A 0.6209(3) 0.4004(3) 0.37171(11) 0.01971(9) Uani d 0.1188(9) A 2
C C17A 0.464(2) 0.3531(13) 0.4519(3) 0.0185(6) Uani d 0.1188(9) A 2
H H17D 0.4135 0.4358 0.4472 0.028 Uiso calc 0.1188(9) A 2
H H17E 0.4000 0.2964 0.4696 0.028 Uiso calc 0.1188(9) A 2
H H17F 0.5599 0.3671 0.4682 0.028 Uiso calc 0.1188(9) A 2
C C18A 0.575(2) 0.1610(11) 0.4144(8) 0.0237(10) Uani d 0.1188(9) A 2
H H18D 0.5960 0.1190 0.3856 0.036 Uiso calc 0.1188(9) A 2
H H18E 0.6699 0.1761 0.4309 0.036 Uiso calc 0.1188(9) A 2
H H18F 0.5099 0.1055 0.4323 0.036 Uiso calc 0.1188(9) A 2
C C19 0.1718(3) 0.2614(2) 0.43854(8) 0.0148(5) Uani d 1 . .
C C20 0.0389(3) 0.3299(3) 0.44706(9) 0.0208(6) Uani d 1 . .
H H20 -0.0002 0.3869 0.4248 0.025 Uiso calc 1 . .
C C21 -0.0368(3) 0.3163(3) 0.48729(9) 0.0257(6) Uani d 1 . .
H H21 -0.1256 0.3648 0.4923 0.031 Uiso calc 1 . .
C C22 0.0156(3) 0.2331(3) 0.52014(9) 0.0272(6) Uani d 1 . .
H H22 -0.0364 0.2243 0.5477 0.033 Uiso calc 1 . .
C C23 0.1445(3) 0.1626(3) 0.51256(9) 0.0249(6) Uani d 1 . .
H H23 0.1805 0.1037 0.5347 0.030 Uiso calc 1 . .
C C24 0.2215(3) 0.1777(3) 0.47253(8) 0.0182(5) Uani d 1 . .
H H24 0.3109 0.1295 0.4681 0.022 Uiso calc 1 . .

loop_
_atom_site_aniso_label
_atom_site_aniso_U_11
_atom_site_aniso_U_22
_atom_site_aniso_U_33
_atom_site_aniso_U_12
_atom_site_aniso_U_13
_atom_site_aniso_U_23
Br1 0.02017(13) 0.01707(13) 0.03266(15) -0.00137(10) -0.00704(11) -0.00487(11)
Br2 0.01913(13) 0.02930(16) 0.01961(13) 0.00066(11) 0.00462(10) 0.00286(11)
Br3 0.01822(13) 0.02552(15) 0.02019(13) 0.00314(10) -0.00308(10) 0.00377(11)
Si1 0.0119(3) 0.0145(3) 0.0112(3) 0.0016(3) -0.0008(2) -0.0004(3)
Si2 0.0125(3) 0.0135(3) 0.0105(3) 0.0000(3) 0.0009(2) -0.0001(3)
C1 0.0160(12) 0.0139(12) 0.0200(13) 0.0010(10) -0.0032(10) -0.0017(10)
C2 0.0164(13) 0.0244(15) 0.0271(14) 0.0039(11) -0.0062(11) -0.0013(12)
C3 0.0141(13) 0.0220(14) 0.0260(14) -0.0027(10) 0.0034(10) -0.0012(11)
C4 0.0168(12) 0.0235(14) 0.0110(11) 0.0032(10) 0.0003(9) -0.0014(10)
C5 0.0259(14) 0.0292(16) 0.0148(13) 0.0045(12) 0.0001(11) -0.0079(11)
C6 0.0285(15) 0.0315(16) 0.0129(12) 0.0057(12) -0.0013(11) 0.0030(11)
C7 0.0146(12) 0.0121(12) 0.0165(12) -0.0011(9) -0.0027(9) -0.0021(10)
C8 0.0187(13) 0.0180(13) 0.0172(12) 0.0001(10) -0.0026(10) -0.0004(10)
C9 0.0160(13) 0.0187(14) 0.0297(15) 0.0028(10) -0.0038(11) -0.0021(11)
C10 0.0218(14) 0.0159(13) 0.0275(14) 0.0003(11) -0.0109(11) 0.0026(11)
C11 0.0266(14) 0.0181(13) 0.0183(13) -0.0035(11) -0.0050(11) 0.0059(11)
C12 0.0173(12) 0.0153(13) 0.0195(13) -0.0030(10) -0.0019(10) -0.0015(10)
C13 0.0152(12) 0.0178(13) 0.0209(13) 0.0008(10) -0.0035(10) 0.0017(11)
C14 0.0257(15) 0.0263(15) 0.0226(14) -0.0025(12) 0.0020(11) 0.0095(12)
C15 0.0333(16) 0.0134(14) 0.0309(16) 0.0010(11) -0.0035(12) 0.0013(12)
C16 0.0190(13) 0.0205(14) 0.0154(12) -0.0018(10) -0.0007(10) -0.0055(10)
Br4 0.02271(16) 0.02007(17) 0.01624(15) -0.00242(12) -0.00282(11) -0.00367(12)
C17 0.0059(12) 0.0196(15) 0.0300(16) 0.0003(11) -0.0014(11) -0.0114(13)
C18 0.041(2) 0.0069(19) 0.0240(18) 0.0023(15) 0.0040(14) 0.0091(15)
Br4A 0.02271(16) 0.02007(17) 0.01624(15) -0.00242(12) -0.00282(11) -0.00367(12)
C17A 0.0059(12) 0.0196(15) 0.0300(16) 0.0003(11) -0.0014(11) -0.0114(13)
C18A 0.041(2) 0.0069(19) 0.0240(18) 0.0023(15) 0.0040(14) 0.0091(15)
C19 0.0163(12) 0.0146(12) 0.0135(12) -0.0020(10) -0.0003(9) -0.0034(10)
C20 0.0204(13) 0.0261(15) 0.0159(12) -0.0007(11) 0.0011(10) -0.0015(11)
C21 0.0195(14) 0.0328(17) 0.0251(15) 0.0005(12) 0.0077(11) -0.0046(12)
C22 0.0269(15) 0.0392(18) 0.0156(13) -0.0085(13) 0.0081(11) -0.0025(12)
C23 0.0263(15) 0.0319(16) 0.0166(13) -0.0075(12) 0.0031(11) 0.0041(12)
C24 0.0177(13) 0.0186(13) 0.0182(13) -0.0012(10) 0.0020(10) 0.0011(11)

loop_
_atom_type_symbol
_atom_type_description
_atom_type_scat_dispersion_real
_atom_type_scat_dispersion_imag
_atom_type_scat_source
C C 0.0033 0.0016 'International Tables Vol C Tables 4.2.6.8 and 6.1.1.4'
H H 0.0000 0.0000 'International Tables Vol C Tables 4.2.6.8 and 6.1.1.4'
Si Si 0.0817 0.0704 'International Tables Vol C Tables 4.2.6.8 and 6.1.1.4'
Br Br -0.2901 2.4595 'International Tables Vol C Tables 4.2.6.8 and 6.1.1.4'

loop_
_geom_angle_atom_site_label_1
_geom_angle_atom_site_label_2
_geom_angle_atom_site_label_3
_geom_angle
C7 Si1 C4 109.83(11)
C7 Si1 C1 107.04(11)
C4 Si1 C1 107.07(11)
C7 Si1 Si2 104.08(8)
C4 Si1 Si2 115.84(9)
C1 Si1 Si2 112.65(8)
C19 Si2 C13 108.93(11)
C19 Si2 C16 105.45(10)
C13 Si2 C16 108.03(10)
C19 Si2 Si1 105.98(8)
C13 Si2 Si1 115.77(8)
C16 Si2 Si1 112.15(7)
C3 C1 C2 108.5(2)
C3 C1 Si1 115.27(17)
C2 C1 Si1 116.37(18)
C3 C1 Br1 105.64(17)
C2 C1 Br1 103.36(16)
Si1 C1 Br1 106.40(12)
C1 C2 H2A 109.5
C1 C2 H2B 109.5
H2A C2 H2B 109.5
C1 C2 H2C 109.5
H2A C2 H2C 109.5
H2B C2 H2C 109.5
C1 C3 H3A 109.5
C1 C3 H3B 109.5
H3A C3 H3B 109.5
C1 C3 H3C 109.5
H3A C3 H3C 109.5
H3B C3 H3C 109.5
C6 C4 C5 109.0(2)
C6 C4 Si1 118.12(18)
C5 C4 Si1 113.59(18)
C6 C4 Br2 104.53(18)
C5 C4 Br2 106.82(17)
Si1 C4 Br2 103.59(11)
C4 C5 H5A 109.5
C4 C5 H5B 109.5
H5A C5 H5B 109.5
C4 C5 H5C 109.5
H5A C5 H5C 109.5
H5B C5 H5C 109.5
C4 C6 H6A 109.5
C4 C6 H6B 109.5
H6A C6 H6B 109.5
C4 C6 H6C 109.5
H6A C6 H6C 109.5
H6B C6 H6C 109.5
C12 C7 C8 116.1(2)
C12 C7 Si1 118.27(19)
C8 C7 Si1 125.50(19)
C9 C8 C7 121.7(2)
C9 C8 H8 119.1
C7 C8 H8 119.1
C10 C9 C8 120.7(3)
C10 C9 H9 119.6
C8 C9 H9 119.6
C9 C10 C11 119.1(2)
C9 C10 H10 120.5
C11 C10 H10 120.5
C12 C11 C10 119.9(3)
C12 C11 H11 120.1
C10 C11 H11 120.1
C11 C12 C7 122.4(2)
C11 C12 H12 118.8
C7 C12 H12 118.8
C15 C13 C14 109.0(2)
C15 C13 Si2 112.85(17)
C14 C13 Si2 118.71(19)
C15 C13 Br3 107.03(18)
C14 C13 Br3 103.77(16)
Si2 C13 Br3 104.37(12)
C13 C14 H14A 109.5
C13 C14 H14B 109.5
H14A C14 H14B 109.5
C13 C14 H14C 109.5
H14A C14 H14C 109.5
H14B C14 H14C 109.5
C13 C15 H15A 109.5
C13 C15 H15B 109.5
H15A C15 H15B 109.5
C13 C15 H15C 109.5
H15A C15 H15C 109.5
H15B C15 H15C 109.5
C18A C16 C17A 107.8(6)
C17 C16 C18 103.9(2)
C18A C16 Br4A 110.3(4)
C17A C16 Br4A 109.1(4)
C17 C16 Si2 118.14(18)
C18A C16 Si2 115.7(10)
C17A C16 Si2 96.8(8)
C18 C16 Si2 117.2(2)
Br4A C16 Si2 115.84(15)
C17 C16 Br4 105.53(19)
C18 C16 Br4 102.80(18)
Si2 C16 Br4 107.65(11)
C16 C17 H17A 109.5
C16 C17 H17B 109.5
H17A C17 H17B 109.5
C16 C17 H17C 109.5
H17A C17 H17C 109.5
H17B C17 H17C 109.5
C16 C18 H18A 109.5
C16 C18 H18B 109.5
H18A C18 H18B 109.5
C16 C18 H18C 109.5
H18A C18 H18C 109.5
H18B C18 H18C 109.5
C16 C17A H17D 109.5
C16 C17A H17E 109.5
H17D C17A H17E 109.5
C16 C17A H17F 109.5
H17D C17A H17F 109.5
H17E C17A H17F 109.5
C16 C18A H18D 109.5
C16 C18A H18E 109.5
H18D C18A H18E 109.5
C16 C18A H18F 109.5
H18D C18A H18F 109.5
H18E C18A H18F 109.5
C24 C19 C20 116.2(2)
C24 C19 Si2 119.50(19)
C20 C19 Si2 124.32(19)
C21 C20 C19 121.6(3)
C21 C20 H20 119.2
C19 C20 H20 119.2
C22 C21 C20 120.7(3)
C22 C21 H21 119.6
C20 C21 H21 119.6
C21 C22 C23 119.2(3)
C21 C22 H22 120.4
C23 C22 H22 120.4
C22 C23 C24 120.0(3)
C22 C23 H23 120.0
C24 C23 H23 120.0
C23 C24 C19 122.3(2)
C23 C24 H24 118.9
C19 C24 H24 118.9

loop_
_geom_bond_atom_site_label_1
_geom_bond_atom_site_label_2
_geom_bond_distance
Br1 C1 2.013(3)
Br2 C4 2.014(3)
Br3 C13 2.027(2)
Si1 C7 1.897(2)
Si1 C4 1.929(3)
Si1 C1 1.965(3)
Si1 Si2 2.4746(10)
Si2 C19 1.907(3)
Si2 C13 1.936(3)
Si2 C16 1.946(2)
C1 C3 1.518(4)
C1 C2 1.544(3)
C2 H2A 0.9800
C2 H2B 0.9800
C2 H2C 0.9800
C3 H3A 0.9800
C3 H3B 0.9800
C3 H3C 0.9800
C4 C6 1.534(3)
C4 C5 1.535(4)
C5 H5A 0.9800
C5 H5B 0.9800
C5 H5C 0.9800
C6 H6A 0.9800
C6 H6B 0.9800
C6 H6C 0.9800
C7 C12 1.401(3)
C7 C8 1.403(3)
C8 C9 1.389(3)
C8 H8 0.9500
C9 C10 1.378(4)
C9 H9 0.9500
C10 C11 1.391(4)
C10 H10 0.9500
C11 C12 1.388(3)
C11 H11 0.9500
C12 H12 0.9500
C13 C15 1.524(4)
C13 C14 1.531(4)
C14 H14A 0.9800
C14 H14B 0.9800
C14 H14C 0.9800
C15 H15A 0.9800
C15 H15B 0.9800
C15 H15C 0.9800
C16 C17 1.529(3)
C16 C18A 1.536(6)
C16 C17A 1.555(6)
C16 C18 1.596(3)
C16 Br4A 1.901(3)
C16 Br4 1.989(2)
C17 H17A 0.9800
C17 H17B 0.9800
C17 H17C 0.9800
C18 H18A 0.9800
C18 H18B 0.9800
C18 H18C 0.9800
C17A H17D 0.9800
C17A H17E 0.9800
C17A H17F 0.9800
C18A H18D 0.9800
C18A H18E 0.9800
C18A H18F 0.9800
C19 C24 1.399(3)
C19 C20 1.405(4)
C20 C21 1.388(4)
C20 H20 0.9500
C21 C22 1.380(4)
C21 H21 0.9500
C22 C23 1.381(4)
C22 H22 0.9500
C23 C24 1.390(4)
C23 H23 0.9500
C24 H24 0.9500

loop_
_geom_hbond_atom_site_label_D
_geom_hbond_atom_site_label_H
_geom_hbond_atom_site_label_A
_geom_hbond_site_symmetry_A
_geom_hbond_distance_DH
_geom_hbond_distance_HA
_geom_hbond_distance_DA
_geom_hbond_angle_DHA
C15 H15C Br1 1_565 0.98 2.82 3.771(3) 166

loop_
_geom_torsion_atom_site_label_1
_geom_torsion_atom_site_label_2
_geom_torsion_atom_site_label_3
_geom_torsion_atom_site_label_4
_geom_torsion
C4 Si1 C7 C12 -166.77(18)
C1 Si1 C7 C12 -50.9(2)
Si2 Si1 C7 C12 68.61(19)
C4 Si1 C7 C8 16.8(2)
C1 Si1 C7 C8 132.7(2)
Si2 Si1 C7 C8 -107.8(2)
C12 C7 C8 C9 -1.4(4)
Si1 C7 C8 C9 175.0(2)
C7 C8 C9 C10 -0.2(4)
C8 C9 C10 C11 1.1(4)
C9 C10 C11 C12 -0.2(4)
C10 C11 C12 C7 -1.6(4)
C8 C7 C12 C11 2.3(4)
Si1 C7 C12 C11 -174.4(2)
C24 C19 C20 C21 1.0(4)
Si2 C19 C20 C21 -177.8(2)
C19 C20 C21 C22 -0.9(4)
C20 C21 C22 C23 -0.2(4)
C21 C22 C23 C24 1.2(4)
C22 C23 C24 C19 -1.1(4)
C20 C19 C24 C23 0.0(4)
Si2 C19 C24 C23 178.8(2)

_cod_database_fobs_code 2242047
